data_7116513
loop_
_publ_author_name
'Steven J. Mansfield'
'Craig D. Campbell'
'Michael W. Jones'
'Edward A. Anderson'

_publ_section_title
;
 A robust and modular synthesis of ynamides
;
_journal_name_full Chem.Commun.
_journal_page_first 3316
_journal_paper_doi 10.1039/C4cc07876D
_journal_volume 51
_journal_year 2015
_chemical_formula_moiety 'C16 H15 Cl2 N O2 S'
_chemical_formula_sum 'C16 H15 Cl2 N O2 S'
_chemical_formula_weight 356.27
_chemical_melting_point ?
_space_group_IT_number 2
_symmetry_cell_setting triclinic
_symmetry_space_group_name_Hall '-P 1'
_symmetry_space_group_name_H-M 'P -1'
_atom_sites_solution_hydrogens difmap
_atom_sites_solution_primary direct
_audit_creation_date 2013-05-09
_audit_creation_method CRYSTALS_ver_14.43
_cell_angle_alpha 92.8871(10)
_cell_angle_beta 100.0815(10)
_cell_angle_gamma 91.7403(10)
_cell_formula_units_Z 2
_cell_length_a 8.2507(2)
_cell_length_b 9.1868(2)
_cell_length_c 10.7811(3)
_cell_measurement_reflns_used 3378
_cell_measurement_temperature 150
_cell_measurement_theta_max 27
_cell_measurement_theta_min 5
_cell_volume 802.90(3)
_computing_cell_refinement 'DENZO/SCALEPACK (Otwinowski & Minor, 1997)'
_computing_data_collection 'COLLECT (Nonius, 2001).'
_computing_data_reduction 'DENZO/SCALEPACK (Otwinowski & Minor, 1997)'
_computing_molecular_graphics 'CAMERON (Watkin et al., 1996)'
_computing_publication_material 'CRYSTALS (Betteridge et al., 2003)'
_computing_structure_refinement 'CRYSTALS (Betteridge et al., 2003)'
_computing_structure_solution 'SIR92 (Altomare et al., 1994)'
_diffrn_ambient_pressure 101
_diffrn_ambient_temperature 150
_diffrn_measured_fraction_theta_full 0.992
_diffrn_measured_fraction_theta_max 0.989
_diffrn_measurement_device Area
_diffrn_measurement_device_type 'Nonius KappaCCD'
_diffrn_measurement_method \w
_diffrn_radiation_monochromator graphite
_diffrn_radiation_type 'Mo K\a'
_diffrn_radiation_wavelength 0.71073
_diffrn_reflns_av_R_equivalents 0.024
_diffrn_reflns_limit_h_max 10
_diffrn_reflns_limit_h_min -10
_diffrn_reflns_limit_k_max 11
_diffrn_reflns_limit_k_min -11
_diffrn_reflns_limit_l_max 13
_diffrn_reflns_limit_l_min -13
_diffrn_reflns_number 13254
_diffrn_reflns_theta_full 26.915
_diffrn_reflns_theta_max 27.465
_diffrn_reflns_theta_min 5.195
_diffrn_standards_number 0
_exptl_absorpt_coefficient_mu 0.540
_exptl_absorpt_correction_T_max 0.91
_exptl_absorpt_correction_T_min 0.87
_exptl_absorpt_correction_type multi-scan
_exptl_absorpt_process_details 'DENZO/SCALEPACK (Otwinowski & Minor, 1997)'
_exptl_crystal_colour colourless
_exptl_crystal_density_diffrn 1.474
_exptl_crystal_density_method 'not measured'
_exptl_crystal_description block
_exptl_crystal_F_000 368
_exptl_crystal_size_max 0.290
_exptl_crystal_size_mid 0.230
_exptl_crystal_size_min 0.170
_refine_diff_density_max 0.48
_refine_diff_density_min -0.52
_refine_ls_extinction_method None
_refine_ls_goodness_of_fit_ref 0.9272
_refine_ls_hydrogen_treatment constr
_refine_ls_matrix_type full
_refine_ls_number_parameters 199
_refine_ls_number_reflns 3627
_refine_ls_number_restraints 0
_refine_ls_R_factor_all 0.0523
_refine_ls_R_factor_gt 0.0342
_refine_ls_shift/su_max 0.0001421
_refine_ls_shift/su_mean 0.0000135
_refine_ls_structure_factor_coef Fsqd
_refine_ls_weighting_details
;
 Method= Modified Sheldrick 
 w=1/[\s^2^(F^2^) + ( 0.04P)^2^ + 0.50P] 
 ,where P=(max(Fo^2^,0) + 2Fc^2^)/3 
;
_refine_ls_weighting_scheme calc
_refine_ls_wR_factor_all 0.0847
_refine_ls_wR_factor_gt 0.0784
_refine_ls_wR_factor_ref 0.0847
_reflns_limit_h_max 10
_reflns_limit_h_min -10
_reflns_limit_k_max 11
_reflns_limit_k_min -11
_reflns_limit_l_max 13
_reflns_limit_l_min 0
_reflns_number_gt 2821
_reflns_number_total 3627
_reflns_threshold_expression I>2.0\s(I)
_oxford_diffrn_Wilson_B_factor 1.89
_oxford_diffrn_Wilson_scale 2.85
_oxford_refine_ls_r_factor_ref 0.0523
_oxford_refine_ls_scale 0.5897(10)
_oxford_reflns_number_all 3627
_oxford_reflns_threshold_expression_ref I>-3.0\s(I)
_oxford_structure_analysis_title '015mwj13 At 13:10 on 22/ 4'
_cod_data_source_file c4cc07876d2.cif
_cod_data_source_block 2a
_cod_depositor_comments
;
The following automatic conversions were performed:

'_chemical_melting_point' value 'not measured' was changed to '?' -
the value is undefined or not given.

Automatic conversion script
Id: cif_fix_values 2827 2014-09-09 07:05:25Z andrius 
;
_cod_original_sg_symbol_Hall '-P 1 '
_cod_original_sg_symbol_H-M 'P -1 '
_cod_database_code 7116513

loop_
_symmetry_equiv_pos_as_xyz
x,y,z
-x,-y,-z

loop_
_atom_site_label
_atom_site_type_symbol
_atom_site_fract_x
_atom_site_fract_y
_atom_site_fract_z
_atom_site_U_iso_or_equiv
_atom_site_occupancy
_atom_site_adp_type
_atom_site_refinement_flags_posn
Cl1 Cl 0.20050(6) 0.20660(5) 0.05841(4) 0.0281 1.0000 Uani .
C2 C 0.1255(2) 0.11316(18) 0.17610(16) 0.0194 1.0000 Uani .
N3 N 0.24142(17) 0.07304(15) 0.27909(13) 0.0179 1.0000 Uani .
S4 S 0.28131(5) 0.19124(5) 0.40560(4) 0.0177 1.0000 Uani .
C5 C 0.4499(2) 0.30367(18) 0.38507(16) 0.0180 1.0000 Uani .
C6 C 0.4215(2) 0.4370(2) 0.33173(17) 0.0229 1.0000 Uani .
C7 C 0.5536(2) 0.5230(2) 0.31130(17) 0.0254 1.0000 Uani .
C8 C 0.7148(2) 0.4776(2) 0.34262(17) 0.0247 1.0000 Uani .
C9 C 0.8587(3) 0.5695(2) 0.3183(2) 0.0364 1.0000 Uani .
C10 C 0.7395(2) 0.3437(2) 0.39675(19) 0.0273 1.0000 Uani .
C11 C 0.6097(2) 0.2567(2) 0.41886(18) 0.0240 1.0000 Uani .
C12 C 0.3859(2) -0.00787(19) 0.25038(17) 0.0217 1.0000 Uani .
C13 C 0.3358(2) -0.14183(18) 0.16421(16) 0.0197 1.0000 Uani .
C14 C 0.2073(2) -0.2382(2) 0.17933(17) 0.0221 1.0000 Uani .
C15 C 0.1730(2) -0.3640(2) 0.10228(18) 0.0258 1.0000 Uani .
C16 C 0.2651(2) -0.3961(2) 0.00983(18) 0.0267 1.0000 Uani .
C17 C 0.3920(2) -0.3020(2) -0.00656(17) 0.0264 1.0000 Uani .
C18 C 0.4278(2) -0.1758(2) 0.07029(17) 0.0229 1.0000 Uani .
C19 C -0.0353(2) 0.0868(2) 0.16106(18) 0.0238 1.0000 Uani .
Cl20 Cl -0.12619(6) -0.00371(5) 0.26798(5) 0.0300 1.0000 Uani .
O1 O 0.13886(15) 0.27674(14) 0.40029(12) 0.0241 1.0000 Uani .
O2 O 0.33331(16) 0.10467(14) 0.51111(11) 0.0251 1.0000 Uani .
H61 H 0.3135 0.4691 0.3115 0.0288 1.0000 Uiso R
H71 H 0.5358 0.6134 0.2768 0.0303 1.0000 Uiso R
H92 H 0.9371 0.5103 0.2888 0.0555 1.0000 Uiso R
H91 H 0.9098 0.6246 0.3926 0.0566 1.0000 Uiso R
H93 H 0.8226 0.6365 0.2539 0.0558 1.0000 Uiso R
H101 H 0.8462 0.3107 0.4192 0.0333 1.0000 Uiso R
H111 H 0.6277 0.1695 0.4570 0.0297 1.0000 Uiso R
H121 H 0.4462 -0.0367 0.3319 0.0268 1.0000 Uiso R
H122 H 0.4577 0.0573 0.2118 0.0252 1.0000 Uiso R
H141 H 0.1456 -0.2179 0.2443 0.0274 1.0000 Uiso R
H151 H 0.0854 -0.4280 0.1149 0.0314 1.0000 Uiso R
H161 H 0.2405 -0.4824 -0.0427 0.0324 1.0000 Uiso R
H171 H 0.4546 -0.3246 -0.0697 0.0331 1.0000 Uiso R
H181 H 0.5142 -0.1128 0.0603 0.0271 1.0000 Uiso R
H191 H -0.1065 0.1167 0.0895 0.0300 1.0000 Uiso R

loop_
_atom_site_aniso_label
_atom_site_aniso_U_11
_atom_site_aniso_U_22
_atom_site_aniso_U_33
_atom_site_aniso_U_23
_atom_site_aniso_U_13
_atom_site_aniso_U_12
Cl1 0.0275(3) 0.0322(3) 0.0247(2) 0.00862(19) 0.00321(18) -0.00204(19)
C2 0.0189(9) 0.0183(8) 0.0203(9) 0.0006(7) 0.0016(7) 0.0029(7)
N3 0.0148(7) 0.0176(7) 0.0198(7) -0.0019(6) -0.0001(6) 0.0024(6)
S4 0.0154(2) 0.0197(2) 0.0175(2) -0.00031(16) 0.00176(16) 0.00143(16)
C5 0.0161(8) 0.0193(8) 0.0177(8) -0.0031(7) 0.0019(6) 0.0006(7)
C6 0.0218(9) 0.0234(9) 0.0222(9) 0.0001(7) -0.0001(7) 0.0050(7)
C7 0.0312(11) 0.0204(9) 0.0233(9) 0.0012(7) 0.0017(8) -0.0018(8)
C8 0.0260(10) 0.0278(10) 0.0203(9) -0.0089(8) 0.0082(7) -0.0060(8)
C9 0.0353(12) 0.0429(12) 0.0318(11) -0.0072(9) 0.0134(9) -0.0143(10)
C10 0.0169(9) 0.0274(10) 0.0363(11) -0.0060(8) 0.0032(8) 0.0014(8)
C11 0.0200(9) 0.0205(9) 0.0302(10) -0.0003(8) 0.0008(7) 0.0036(7)
C12 0.0172(9) 0.0219(9) 0.0251(9) -0.0021(7) 0.0018(7) 0.0045(7)
C13 0.0202(9) 0.0169(8) 0.0206(9) 0.0018(7) -0.0012(7) 0.0063(7)
C14 0.0200(9) 0.0250(9) 0.0220(9) 0.0021(7) 0.0048(7) 0.0038(7)
C15 0.0219(10) 0.0223(9) 0.0318(10) 0.0036(8) 0.0011(8) -0.0022(7)
C16 0.0302(10) 0.0224(9) 0.0252(10) -0.0034(8) -0.0003(8) 0.0023(8)
C17 0.0287(10) 0.0279(10) 0.0233(9) -0.0025(8) 0.0074(8) 0.0032(8)
C18 0.0196(9) 0.0225(9) 0.027(1) 0.0047(8) 0.0052(7) 0.0000(7)
C19 0.0214(9) 0.0231(9) 0.0259(9) 0.0001(7) 0.0009(7) 0.0023(7)
Cl20 0.0212(2) 0.0308(3) 0.0395(3) 0.0006(2) 0.01054(19) -0.00328(19)
O1 0.0163(6) 0.0281(7) 0.0274(7) -0.0055(5) 0.0040(5) 0.0044(5)
O2 0.0258(7) 0.0296(7) 0.0194(6) 0.0056(5) 0.0016(5) 0.0001(6)

loop_
_atom_type_symbol
_atom_type_scat_dispersion_real
_atom_type_scat_dispersion_imag
_atom_type_scat_Cromer_Mann_a1
_atom_type_scat_Cromer_Mann_b1
_atom_type_scat_Cromer_Mann_a2
_atom_type_scat_Cromer_Mann_b2
_atom_type_scat_Cromer_Mann_a3
_atom_type_scat_Cromer_Mann_b3
_atom_type_scat_Cromer_Mann_a4
_atom_type_scat_Cromer_Mann_b4
_atom_type_scat_Cromer_Mann_c
_atom_type_scat_source
C 0.0033 0.0016 2.3100 20.8439 1.0200 10.2075 1.5886 0.5687 0.8650 51.6512 0.2156 'International Tables Vol C 4.2.6.8 and 6.1.1.4'
H 0.0000 0.0000 0.4930 10.5109 0.3229 26.1257 0.1402 3.1424 0.0408 57.7998 0.0030 'International Tables Vol C 4.2.6.8 and 6.1.1.4'
N 0.0061 0.0033 12.2126 0.0057 3.1322 9.8933 2.0125 28.9975 1.1663 0.5826 -11.5290 'International Tables Vol C 4.2.6.8 and 6.1.1.4'
S 0.1246 0.1234 6.9053 1.4679 5.2034 22.2151 1.4379 0.2536 1.5863 56.1720 0.8669 'International Tables Vol C 4.2.6.8 and 6.1.1.4'
O 0.0106 0.0060 3.0485 13.2771 2.2868 5.7011 1.5463 0.3239 0.8670 32.9089 0.2508 'International Tables Vol C 4.2.6.8 and 6.1.1.4'
Cl 0.1484 0.1585 11.4604 0.0104 7.1964 1.1662 6.2556 18.5194 1.6455 47.7784 -9.5574 'International Tables Vol C 4.2.6.8 and 6.1.1.4'

loop_
_geom_angle_atom_site_label_1
_geom_angle_atom_site_label_2
_geom_angle_atom_site_label_3
_geom_angle
_geom_angle_publ_flag
Cl1 C2 N3 117.27(13) yes
Cl1 C2 C19 117.46(14) yes
N3 C2 C19 125.27(17) yes
C2 N3 S4 117.06(11) yes
C2 N3 C12 117.28(14) yes
S4 N3 C12 115.21(11) yes
N3 S4 C5 106.59(8) yes
N3 S4 O1 105.78(7) yes
C5 S4 O1 109.23(8) yes
N3 S4 O2 105.61(7) yes
C5 S4 O2 108.15(8) yes
O1 S4 O2 120.62(8) yes
S4 C5 C6 119.35(13) yes
S4 C5 C11 119.94(14) yes
C6 C5 C11 120.69(16) yes
C5 C6 C7 119.39(17) yes
C5 C6 H61 120.1 no
C7 C6 H61 120.5 no
C6 C7 C8 121.08(18) yes
C6 C7 H71 119.9 no
C8 C7 H71 119.0 no
C7 C8 C9 121.28(19) yes
C7 C8 C10 118.23(17) yes
C9 C8 C10 120.49(18) yes
C8 C9 H92 110.5 no
C8 C9 H91 111.1 no
H92 C9 H91 109.4 no
C8 C9 H93 110.2 no
H92 C9 H93 107.3 no
H91 C9 H93 108.3 no
C8 C10 C11 121.66(18) yes
C8 C10 H101 120.2 no
C11 C10 H101 118.2 no
C5 C11 C10 118.94(18) yes
C5 C11 H111 120.1 no
C10 C11 H111 120.9 no
N3 C12 C13 112.57(14) yes
N3 C12 H121 106.2 no
C13 C12 H121 109.5 no
N3 C12 H122 109.6 no
C13 C12 H122 109.6 no
H121 C12 H122 109.3 no
C12 C13 C14 122.59(16) yes
C12 C13 C18 118.67(16) yes
C14 C13 C18 118.63(16) yes
C13 C14 C15 120.13(17) yes
C13 C14 H141 119.6 no
C15 C14 H141 120.3 no
C14 C15 C16 120.57(18) yes
C14 C15 H151 118.5 no
C16 C15 H151 121.0 no
C15 C16 C17 120.04(17) yes
C15 C16 H161 120.0 no
C17 C16 H161 120.0 no
C16 C17 C18 119.93(17) yes
C16 C17 H171 119.7 no
C18 C17 H171 120.4 no
C13 C18 C17 120.70(17) yes
C13 C18 H181 119.1 no
C17 C18 H181 120.1 no
C2 C19 Cl20 122.67(15) yes
C2 C19 H191 121.0 no
Cl20 C19 H191 116.3 no

loop_
_geom_bond_atom_site_label_1
_geom_bond_atom_site_label_2
_geom_bond_distance
_geom_bond_publ_flag
Cl1 C2 1.7556(18) yes
C2 N3 1.405(2) yes
C2 C19 1.322(3) yes
N3 S4 1.6792(14) yes
N3 C12 1.493(2) yes
S4 C5 1.7590(17) yes
S4 O1 1.4279(13) yes
S4 O2 1.4323(13) yes
C5 C6 1.388(2) yes
C5 C11 1.393(2) yes
C6 C7 1.382(3) yes
C6 H61 0.940 no
C7 C8 1.395(3) yes
C7 H71 0.932 no
C8 C9 1.504(3) yes
C8 C10 1.393(3) yes
C9 H92 0.944 no
C9 H91 0.950 no
C9 H93 0.965 no
C10 C11 1.379(3) yes
C10 H101 0.935 no
C11 H111 0.923 no
C12 C13 1.506(2) yes
C12 H121 0.984 no
C12 H122 0.986 no
C13 C14 1.397(2) yes
C13 C18 1.396(3) yes
C14 C15 1.381(3) yes
C14 H141 0.949 no
C15 C16 1.381(3) yes
C15 H151 0.951 no
C16 C17 1.378(3) yes
C16 H161 0.946 no
C17 C18 1.384(3) yes
C17 H171 0.943 no
C18 H181 0.929 no
C19 Cl20 1.7157(19) yes
C19 H191 0.943 no

loop_
_geom_hbond_atom_site_label_D
_geom_hbond_atom_site_label_H
_geom_hbond_atom_site_label_A
_geom_hbond_site_symmetry_A
_geom_hbond_angle_DHA
_geom_hbond_distance_DH
_geom_hbond_distance_HA
_geom_hbond_distance_DA
_geom_hbond_publ_flag
C9 H91 O1 2_666 142.84(6) 0.950 2.470 3.278(3) yes
C10 H101 O1 1_655 156.40(6) 0.935 2.486 3.364(3) yes
C11 H111 O2 2_656 161.57(5) 0.923 2.581 3.469(3) yes
C12 H121 O2 2_656 160.31(5) 0.984 2.379 3.323(3) yes
